data_4510919
loop_
_publ_author_name
'Mukherjee, Arijit'
'Grobelny, Pawel'
'Thakur, Tejender S.'
'Desiraju, Gautam R.'

_publ_section_title
;
 Polymorphs, Pseudopolymorphs, and Co-Crystals of Orcinol: Exploring the
 Structural Landscape with High Throughput Crystallography
;
_journal_issue 6
_journal_name_full 'Crystal Growth &amp; Design'
_journal_page_first 2637
_journal_paper_doi 10.1021/cg200361x
_journal_volume 11
_journal_year 2011
_chemical_compound_source 'see text'
_chemical_formula_moiety '2(C13 H9 N), 2(C7 H8 O2), H2 O'
_chemical_formula_sum 'C20 H18 N O2.5'
_chemical_formula_weight 312.35
_chemical_name_common 'Orcinol:Acridine Hydrate'
_chemical_name_systematic ?
_space_group_IT_number 33
_symmetry_cell_setting orthorhombic
_symmetry_Int_Tables_number 33
_symmetry_space_group_name_Hall 'P 2c -2n'
_symmetry_space_group_name_H-M 'P n a 21'
_atom_sites_solution_hydrogens geom
_atom_sites_solution_primary direct
_atom_sites_solution_secondary difmap
_cell_angle_alpha 90
_cell_angle_beta 90
_cell_angle_gamma 90
_cell_formula_units_Z 8
_cell_length_a 9.3390(7)
_cell_length_b 25.441(2)
_cell_length_c 13.7503(11)
_cell_measurement_reflns_used 29882
_cell_measurement_temperature 150(2)
_cell_measurement_theta_max 27.7
_cell_measurement_theta_min 3.1
_cell_volume 3267.0(4)
_computing_cell_refinement
;
CrystalClear-SM Expert 2.0 rc14 (Rigaku, 2009)
;
_computing_data_collection
;
CrystalClear-SM Expert 2.0 rc14 (Rigaku, 2009)
;
_computing_data_reduction
;
CrystalClear-SM Expert 2.0 rc14 (Rigaku, 2009)
;
_computing_publication_material 'PLATON (Spek, 2003)'
_computing_structure_refinement 'SHELXL-97 (Sheldrick, 1997)'
_diffrn_ambient_temperature 150(2)
_diffrn_detector CCD
_diffrn_detector_area_resol_mean 13.6612
_diffrn_measured_fraction_theta_full 0.997
_diffrn_measured_fraction_theta_max 0.997
_diffrn_measurement_details
;
scan:
    Number of images: 180
               Slice: -60.0000 - 120.0000
         Image width: 1.0000
            Exp time: 10.0000
       Rotation axis: Omega
               Omega: 0.0000
                 Chi: 54.0000
                 Phi: 0.0000
                 XTD: 49.4000
              2theta: 29.6000
scan:
    Number of images: 180
               Slice: -60.0000 - 120.0000
         Image width: 1.0000
            Exp time: 10.0000
       Rotation axis: Omega
               Omega: 0.0000
                 Chi: 54.0000
                 Phi: 120.0000
                 XTD: 49.4000
              2theta: 29.6000
scan:
    Number of images: 180
               Slice: -60.0000 - 120.0000
         Image width: 1.0000
            Exp time: 10.0000
       Rotation axis: Omega
               Omega: 0.0000
                 Chi: 54.0000
                 Phi: 240.0000
                 XTD: 49.4000
              2theta: 29.6000

;
_diffrn_measurement_device
;
XtaLABmini: Fixed Chi 2 circle
;
_diffrn_measurement_device_type
;
Rigaku Mercury375R (2x2 bin mode)
;
_diffrn_measurement_method 'profile data from \w-scans'
_diffrn_measurement_specimen_support Fiber
_diffrn_orient_matrix_type FS_PROCESS
_diffrn_orient_matrix_UB_11 0.098916
_diffrn_orient_matrix_UB_12 0.027586
_diffrn_orient_matrix_UB_13 -0.002064
_diffrn_orient_matrix_UB_21 -0.034094
_diffrn_orient_matrix_UB_22 0.060873
_diffrn_orient_matrix_UB_23 0.017491
_diffrn_orient_matrix_UB_31 0.022779
_diffrn_orient_matrix_UB_32 -0.028680
_diffrn_orient_matrix_UB_33 0.035140
_diffrn_radiation_monochromator 'Graphite Monochromator'
_diffrn_radiation_probe x-ray
_diffrn_radiation_type MoK\a
_diffrn_radiation_wavelength 0.71075
_diffrn_reflns_av_R_equivalents 0.0541
_diffrn_reflns_av_sigmaI/netI 0.0297
_diffrn_reflns_limit_h_max 12
_diffrn_reflns_limit_h_min -12
_diffrn_reflns_limit_k_max 33
_diffrn_reflns_limit_k_min -33
_diffrn_reflns_limit_l_max 17
_diffrn_reflns_limit_l_min -17
_diffrn_reflns_number 31886
_diffrn_reflns_reduction_process
;
;
_diffrn_reflns_theta_full 27.48
_diffrn_reflns_theta_max 27.48
_diffrn_reflns_theta_min 3.09
_diffrn_source 'Sealed Tube'
_diffrn_source_current 12.0
_diffrn_source_power 0.6
_diffrn_source_voltage 50.0
_exptl_absorpt_coefficient_mu 0.084
_exptl_absorpt_correction_T_max 0.992
_exptl_absorpt_correction_T_min 0.975
_exptl_absorpt_correction_type multi-scan
_exptl_absorpt_process_details 'Jacobson, R. (1998) Private communication'
_exptl_crystal_colour Yellow
_exptl_crystal_density_diffrn 1.270
_exptl_crystal_density_method 'Not Measured'
_exptl_crystal_description Prism
_exptl_crystal_F_000 1320
_exptl_crystal_size_max 0.300
_exptl_crystal_size_mid 0.200
_exptl_crystal_size_min 0.100
_refine_diff_density_max 0.254
_refine_diff_density_min -0.252
_refine_diff_density_rms 0.038
_refine_ls_extinction_method none
_refine_ls_goodness_of_fit_ref 1.060
_refine_ls_hydrogen_treatment mixed
_refine_ls_matrix_type full
_refine_ls_number_parameters 448
_refine_ls_number_reflns 3891
_refine_ls_number_restraints 1
_refine_ls_restrained_S_all 1.060
_refine_ls_R_factor_all 0.0446
_refine_ls_R_factor_gt 0.0410
_refine_ls_shift/su_max 0.000
_refine_ls_shift/su_mean 0.000
_refine_ls_structure_factor_coef Fsqd
_refine_ls_weighting_details 'calc w=1/[\s^2^(Fo^2^)+(0.0457P)^2^+0.8539P] where P=(Fo^2^+2Fc^2^)/3'
_refine_ls_weighting_scheme calc
_refine_ls_wR_factor_gt 0.0956
_refine_ls_wR_factor_ref 0.0976
_reflns_number_gt 3606
_reflns_number_total 3891
_reflns_threshold_expression I>2\s(I)
_cod_data_source_file 818156.cif
_cod_data_source_block datam
_cod_depositor_comments
;
The following automatic conversions were performed:

'_symmetry_cell_setting' value 'Orthorhombic' changed to
'orthorhombic' according to
/usr/data/users/saulius/automatic-downloads/retrospective/ACS/lib/dictionaries/cif_core.dic
dictionary named 'cif_core.dic' version 2.4.2 from
2011-04-26.

'_exptl_absorpt_correction_type' value 'Multi-scan'
changed to 'multi-scan' according to
/usr/data/users/saulius/automatic-downloads/retrospective/ACS/lib/dictionaries/cif_core.dic
dictionary named 'cif_core.dic' version 2.4.2 from 2011-04-26.

Automatic conversion script
Id: cif_fix_values 2281 2013-09-26 08:29:07Z andrius 
;
_cod_database_code 4510919

loop_
_symmetry_equiv_pos_site_id
_symmetry_equiv_pos_as_xyz
1 x,y,z
2 -x,-y,1/2+z
3 1/2-x,1/2+y,1/2+z
4 1/2+x,1/2-y,z

loop_
_atom_site_aniso_label
_atom_site_aniso_U_11
_atom_site_aniso_U_22
_atom_site_aniso_U_33
_atom_site_aniso_U_23
_atom_site_aniso_U_13
_atom_site_aniso_U_12
N1 0.0226(9) 0.0270(10) 0.0251(11) -0.0006(8) 0.0012(8) -0.0034(7)
C15 0.0236(11) 0.0291(12) 0.0232(12) 0.0003(9) 0.0013(10) -0.0004(9)
C16 0.0338(13) 0.0298(12) 0.0448(16) -0.0040(11) 0.0011(13) -0.0005(10)
C17 0.0360(14) 0.0384(15) 0.0503(18) -0.0037(13) 0.0002(14) 0.0110(11)
C18 0.0230(12) 0.0509(16) 0.0411(15) -0.0002(13) 0.0000(12) 0.0059(11)
C19 0.0221(11) 0.0440(14) 0.0324(13) -0.0002(12) 0.0011(11) -0.0007(10)
C20 0.0215(10) 0.0343(12) 0.0213(11) 0.0013(10) 0.0009(10) -0.0051(9)
C21 0.0241(11) 0.0304(11) 0.0236(11) 0.0015(10) 0.0008(10) -0.0081(9)
C22 0.0279(11) 0.0274(11) 0.0197(10) 0.0039(9) -0.0022(10) -0.0028(9)
C23 0.0368(13) 0.0255(12) 0.0314(14) 0.0045(10) -0.0003(12) -0.0041(10)
C24 0.0362(13) 0.0263(12) 0.0395(15) 0.0026(11) -0.0026(12) 0.0060(10)
C25 0.0246(12) 0.0383(14) 0.0444(16) 0.0053(12) -0.0025(12) 0.0057(10)
C26 0.0229(11) 0.0329(12) 0.0366(14) 0.0017(11) -0.0010(11) -0.0036(9)
C27 0.0220(10) 0.0279(11) 0.0206(11) 0.0001(9) -0.0001(9) -0.0006(9)
N2 0.0288(10) 0.0222(9) 0.0227(10) 0.0014(8) -0.0034(9) -0.0058(7)
C28 0.0285(12) 0.0325(12) 0.0178(11) -0.0015(9) -0.0016(10) -0.0028(9)
C29 0.0363(14) 0.0356(13) 0.0287(13) 0.0019(11) -0.0020(12) 0.0033(10)
C30 0.0409(15) 0.0492(16) 0.0345(15) -0.0038(13) -0.0043(13) 0.0131(13)
C31 0.0290(14) 0.073(2) 0.0435(18) -0.0109(16) -0.0047(13) 0.0069(14)
C32 0.0296(14) 0.0576(18) 0.0425(16) -0.0100(14) -0.0002(13) -0.0103(13)
C33 0.0290(12) 0.0396(14) 0.0228(12) -0.0039(10) -0.0004(10) -0.0088(10)
C34 0.0362(14) 0.0328(13) 0.0292(14) -0.0034(11) 0.0048(11) -0.0164(11)
C35 0.0341(12) 0.0240(11) 0.0249(13) 0.0004(9) -0.0009(11) -0.0070(9)
C36 0.0540(17) 0.0218(12) 0.0389(15) 0.0005(11) 0.0007(14) -0.0089(11)
C37 0.0536(17) 0.0253(12) 0.0464(17) 0.0008(12) -0.0037(15) 0.0049(11)
C38 0.0372(14) 0.0349(14) 0.0486(17) -0.0002(13) -0.0067(14) 0.0040(11)
C39 0.0286(12) 0.0266(11) 0.0380(14) 0.0001(11) -0.0028(11) -0.0036(9)
C40 0.0307(12) 0.0241(11) 0.0215(11) 0.0004(9) -0.0022(10) -0.0061(9)
O1 0.0370(10) 0.0359(10) 0.0261(10) -0.0077(8) 0.0037(8) -0.0141(8)
O3 0.0384(10) 0.0249(8) 0.0209(8) 0.0002(7) 0.0006(8) -0.0071(7)
C1 0.0203(10) 0.0250(11) 0.0261(12) -0.0026(9) 0.0004(9) -0.0018(9)
C2 0.0208(10) 0.0189(10) 0.0273(11) 0.0016(9) 0.0002(9) -0.0028(8)
C3 0.0225(10) 0.0166(9) 0.0271(12) -0.0004(9) 0.0006(10) 0.0012(8)
C4 0.0259(11) 0.0248(11) 0.0294(12) 0.0039(9) 0.0060(10) -0.0017(9)
C5 0.0213(11) 0.0222(11) 0.0390(14) 0.0017(10) 0.0028(10) -0.0032(9)
C6 0.0255(12) 0.0233(11) 0.0348(13) -0.0052(10) -0.0029(10) -0.0069(9)
C7 0.0451(16) 0.0391(15) 0.0530(19) 0.0016(14) 0.0068(15) -0.0208(12)
O8 0.0372(10) 0.0451(11) 0.0284(10) 0.0068(8) 0.0017(9) 0.0197(8)
O10 0.0323(10) 0.0414(10) 0.0316(10) 0.0122(8) 0.0014(9) 0.0086(8)
C8 0.0249(12) 0.0217(11) 0.0267(11) -0.0007(9) -0.0028(10) 0.0010(9)
C9 0.0210(10) 0.0206(10) 0.0253(12) -0.0025(9) -0.0019(9) -0.0005(8)
C10 0.0239(11) 0.0199(10) 0.0266(12) 0.0002(9) -0.0045(10) -0.0015(8)
C11 0.0214(11) 0.0224(11) 0.0374(14) 0.0023(10) -0.0034(10) 0.0039(8)
C12 0.0242(11) 0.0218(10) 0.0344(13) -0.0021(10) 0.0018(10) 0.0002(9)
C13 0.0282(11) 0.0250(11) 0.0262(12) 0.0021(10) 0.0002(11) -0.0002(9)
C14 0.0320(13) 0.0362(14) 0.0466(17) 0.0030(12) 0.0126(12) 0.0066(11)
O5 0.0349(11) 0.0571(13) 0.0372(12) -0.0210(10) 0.0065(9) -0.0099(9)

loop_
_atom_site_label
_atom_site_type_symbol
_atom_site_thermal_displace_type
_atom_site_fract_x
_atom_site_fract_y
_atom_site_fract_z
_atom_site_occupancy
_atom_site_U_iso_or_equiv
_atom_site_calc_flag
_atom_site_refinement_flags
N1 N Uani 0.3162(2) 0.41835(7) 0.19318(15) 1.000 0.0249(6) . .
C15 C Uani 0.4577(2) 0.40848(9) 0.19545(18) 1.000 0.0253(7) . .
C16 C Uani 0.5061(3) 0.35541(10) 0.1915(2) 1.000 0.0361(8) . .
C17 C Uani 0.6484(3) 0.34421(11) 0.1951(2) 1.000 0.0416(9) . .
C18 C Uani 0.7521(3) 0.38489(11) 0.2017(2) 1.000 0.0383(8) . .
C19 C Uani 0.7106(3) 0.43595(11) 0.2051(2) 1.000 0.0328(7) . .
C20 C Uani 0.5621(2) 0.44968(9) 0.20257(18) 1.000 0.0257(6) . .
C21 C Uani 0.5138(2) 0.50130(10) 0.20781(18) 1.000 0.0260(6) . .
C22 C Uani 0.3670(2) 0.51184(9) 0.20624(18) 1.000 0.0250(6) . .
C23 C Uani 0.3097(3) 0.56377(10) 0.21417(19) 1.000 0.0312(8) . .
C24 C Uani 0.1654(3) 0.57183(10) 0.2154(2) 1.000 0.0340(8) . .
C25 C Uani 0.0703(3) 0.52858(10) 0.2093(2) 1.000 0.0358(8) . .
C26 C Uani 0.1197(2) 0.47874(10) 0.1999(2) 1.000 0.0308(7) . .
C27 C Uani 0.2699(2) 0.46853(9) 0.19927(17) 1.000 0.0235(6) . .
N2 N Uani 0.3163(2) 0.47819(7) 0.47741(15) 1.000 0.0246(6) . .
C28 C Uani 0.4584(3) 0.47026(9) 0.46656(17) 1.000 0.0263(7) . .
C29 C Uani 0.5127(3) 0.41807(10) 0.4691(2) 1.000 0.0335(8) . .
C30 C Uani 0.6558(3) 0.40900(12) 0.4586(2) 1.000 0.0415(9) . .
C31 C Uani 0.7525(3) 0.45114(14) 0.4456(2) 1.000 0.0485(10) . .
C32 C Uani 0.7054(3) 0.50132(13) 0.4413(2) 1.000 0.0432(9) . .
C33 C Uani 0.5562(3) 0.51306(10) 0.45128(18) 1.000 0.0305(7) . .
C34 C Uani 0.5007(3) 0.56373(10) 0.44658(19) 1.000 0.0327(8) . .
C35 C Uani 0.3546(3) 0.57237(9) 0.45548(18) 1.000 0.0277(7) . .
C36 C Uani 0.2901(3) 0.62312(10) 0.4493(2) 1.000 0.0382(9) . .
C37 C Uani 0.1471(3) 0.62918(10) 0.4586(2) 1.000 0.0418(9) . .
C38 C Uani 0.0573(3) 0.58497(11) 0.4756(2) 1.000 0.0402(9) . .
C39 C Uani 0.1143(3) 0.53559(10) 0.4820(2) 1.000 0.0311(7) . .
C40 C Uani 0.2638(3) 0.52754(9) 0.47168(18) 1.000 0.0254(7) . .
O1 O Uani 0.12263(19) 0.34202(7) 0.21782(13) 1.000 0.0330(6) . .
O3 O Uani 0.15009(19) 0.40084(6) 0.54874(12) 1.000 0.0281(5) . .
C1 C Uani 0.0874(2) 0.33755(9) 0.31372(18) 1.000 0.0238(6) . .
C2 C Uani 0.1390(2) 0.37286(9) 0.38263(18) 1.000 0.0223(6) . .
C3 C Uani 0.0993(2) 0.36681(8) 0.47928(18) 1.000 0.0221(6) . .
C4 C Uani 0.0078(3) 0.32650(9) 0.50789(19) 1.000 0.0267(7) . .
C5 C Uani -0.0434(2) 0.29117(9) 0.4386(2) 1.000 0.0275(7) . .
C6 C Uani -0.0030(3) 0.29667(9) 0.3418(2) 1.000 0.0279(7) . .
C7 C Uani -0.1407(3) 0.24635(12) 0.4682(2) 1.000 0.0457(10) . .
O8 O Uani 0.1670(2) 0.37919(8) 0.74253(15) 1.000 0.0369(6) . .
O10 O Uani 0.3612(2) 0.26535(8) 0.98277(15) 1.000 0.0351(6) . .
C8 C Uani 0.2742(3) 0.34586(9) 0.77047(19) 1.000 0.0244(7) . .
C9 C Uani 0.2626(2) 0.32382(8) 0.86266(17) 1.000 0.0223(6) . .
C10 C Uani 0.3680(3) 0.28889(8) 0.89328(18) 1.000 0.0235(6) . .
C11 C Uani 0.4840(2) 0.27704(9) 0.8344(2) 1.000 0.0271(7) . .
C12 C Uani 0.4963(3) 0.30034(9) 0.74253(19) 1.000 0.0268(7) . .
C13 C Uani 0.3903(2) 0.33445(9) 0.71084(19) 1.000 0.0265(7) . .
C14 C Uani 0.6250(3) 0.28836(11) 0.6799(2) 1.000 0.0383(9) . .
O5 O Uani 0.1125(2) 0.27323(9) 1.06742(16) 1.000 0.0431(7) . .
H16 H Uiso 0.43850 0.32760 0.18640 1.000 0.0430 calc R
H17 H Uiso 0.67900 0.30860 0.19310 1.000 0.0500 calc R
H18 H Uiso 0.85100 0.37630 0.20380 1.000 0.0460 calc R
H19 H Uiso 0.78090 0.46290 0.20910 1.000 0.0390 calc R
H21 H Uiso 0.58050 0.52940 0.21240 1.000 0.0310 calc R
H23 H Uiso 0.37280 0.59300 0.21860 1.000 0.0370 calc R
H24 H Uiso 0.12860 0.60650 0.22040 1.000 0.0410 calc R
H25 H Uiso -0.03000 0.53460 0.21180 1.000 0.0430 calc R
H26 H Uiso 0.05400 0.45040 0.19360 1.000 0.0370 calc R
H29 H Uiso 0.44900 0.38940 0.47820 1.000 0.0400 calc R
H30 H Uiso 0.69080 0.37390 0.46000 1.000 0.0500 calc R
H31 H Uiso 0.85200 0.44410 0.43990 1.000 0.0580 calc R
H32 H Uiso 0.77190 0.52910 0.43160 1.000 0.0520 calc R
H34 H Uiso 0.56340 0.59270 0.43720 1.000 0.0390 calc R
H36 H Uiso 0.34860 0.65310 0.43840 1.000 0.0460 calc R
H37 H Uiso 0.10620 0.66330 0.45370 1.000 0.0500 calc R
H38 H Uiso -0.04300 0.58980 0.48270 1.000 0.0480 calc R
H39 H Uiso 0.05320 0.50640 0.49340 1.000 0.0370 calc R
H1O H Uiso 0.198(5) 0.3666(16) 0.210(4) 1.000 0.089(14) . .
H2 H Uiso 0.20060 0.40080 0.36380 1.000 0.0270 calc R
H3O H Uiso 0.212(5) 0.4280(16) 0.520(3) 1.000 0.090(14) . .
H4 H Uiso -0.01960 0.32310 0.57410 1.000 0.0320 calc R
H6 H Uiso -0.03720 0.27250 0.29460 1.000 0.0330 calc R
H7A H Uiso -0.15850 0.24800 0.53840 1.000 0.0690 calc R
H7B H Uiso -0.09490 0.21280 0.45210 1.000 0.0690 calc R
H7C H Uiso -0.23180 0.24920 0.43320 1.000 0.0690 calc R
H8O H Uiso 0.168(4) 0.3843(14) 0.679(3) 1.000 0.055(10) . .
H9 H Uiso 0.18440 0.33240 0.90390 1.000 0.0270 calc R
H10O H Uiso 0.284(5) 0.2740(16) 1.009(3) 1.000 0.082(15) . .
H11 H Uiso 0.55520 0.25320 0.85640 1.000 0.0320 calc R
H13 H Uiso 0.39700 0.35010 0.64820 1.000 0.0320 calc R
H14A H Uiso 0.68800 0.26370 0.71400 1.000 0.0570 calc R
H14B H Uiso 0.67720 0.32100 0.66640 1.000 0.0570 calc R
H14C H Uiso 0.59320 0.27260 0.61850 1.000 0.0570 calc R
H5A H Uiso 0.033(4) 0.2647(13) 1.047(3) 1.000 0.053(11) . .
H5B H Uiso 0.098(4) 0.2952(13) 1.119(3) 1.000 0.049(9) . .

loop_
_atom_type_symbol
_atom_type_description
_atom_type_scat_dispersion_real
_atom_type_scat_dispersion_imag
_atom_type_scat_source
O O 0.0106 0.0060 'International Tables Vol C Tables 4.2.6.8 and 6.1.1.4'
N N 0.0061 0.0033 'International Tables Vol C Tables 4.2.6.8 and 6.1.1.4'
H H 0.0000 0.0000 'International Tables Vol C Tables 4.2.6.8 and 6.1.1.4'
C C 0.0033 0.0016 'International Tables Vol C Tables 4.2.6.8 and 6.1.1.4'

loop_
_geom_angle_atom_site_label_1
_geom_angle_atom_site_label_2
_geom_angle_atom_site_label_3
_geom_angle
_geom_angle_publ_flag
C1 O1 H1O 110(3) no
C3 O3 H3O 112(2) no
C8 O8 H8O 111(2) no
C10 O10 H10O 108(3) no
H5A O5 H5B 107(4) no
C15 N1 C27 119.31(18) yes
C28 N2 C40 119.3(2) yes
N1 C15 C20 122.2(2) yes
N1 C15 C16 119.2(2) yes
C16 C15 C20 118.64(19) no
C15 C16 C17 120.5(2) no
C16 C17 C18 121.1(3) no
C17 C18 C19 120.4(3) no
C18 C19 C20 120.7(2) no
C15 C20 C19 118.8(2) no
C15 C20 C21 118.23(17) no
C19 C20 C21 123.0(2) no
C20 C21 C22 119.9(2) no
C21 C22 C27 118.4(2) no
C21 C22 C23 122.9(2) no
C23 C22 C27 118.67(19) no
C22 C23 C24 120.7(2) no
C23 C24 C25 120.2(2) no
C24 C25 C26 121.3(2) no
C25 C26 C27 120.4(2) no
N1 C27 C26 119.2(2) yes
N1 C27 C22 121.97(18) yes
C22 C27 C26 118.9(2) no
C17 C16 H16 120.00 no
C15 C16 H16 120.00 no
C16 C17 H17 120.00 no
C18 C17 H17 119.00 no
C19 C18 H18 120.00 no
C17 C18 H18 120.00 no
C18 C19 H19 120.00 no
C20 C19 H19 120.00 no
C22 C21 H21 120.00 no
C20 C21 H21 120.00 no
C24 C23 H23 120.00 no
C22 C23 H23 120.00 no
C23 C24 H24 120.00 no
C25 C24 H24 120.00 no
C26 C25 H25 119.00 no
C24 C25 H25 119.00 no
C27 C26 H26 120.00 no
C25 C26 H26 120.00 no
C29 C28 C33 119.0(2) no
N2 C28 C33 121.8(2) yes
N2 C28 C29 119.2(2) yes
C28 C29 C30 120.3(3) no
C29 C30 C31 120.8(3) no
C30 C31 C32 120.9(3) no
C31 C32 C33 120.6(3) no
C32 C33 C34 123.5(3) no
C28 C33 C34 118.2(2) no
C28 C33 C32 118.3(2) no
C33 C34 C35 120.6(2) no
C36 C35 C40 118.5(2) no
C34 C35 C36 123.6(2) no
C34 C35 C40 117.9(2) no
C35 C36 C37 121.0(2) no
C36 C37 C38 120.6(2) no
C37 C38 C39 120.5(3) no
C38 C39 C40 120.6(2) no
N2 C40 C39 119.1(2) yes
C35 C40 C39 118.8(2) no
N2 C40 C35 122.2(2) yes
C28 C29 H29 120.00 no
C30 C29 H29 120.00 no
C29 C30 H30 120.00 no
C31 C30 H30 120.00 no
C32 C31 H31 120.00 no
C30 C31 H31 120.00 no
C31 C32 H32 120.00 no
C33 C32 H32 120.00 no
C35 C34 H34 120.00 no
C33 C34 H34 120.00 no
C37 C36 H36 119.00 no
C35 C36 H36 120.00 no
C38 C37 H37 120.00 no
C36 C37 H37 120.00 no
C37 C38 H38 120.00 no
C39 C38 H38 120.00 no
C40 C39 H39 120.00 no
C38 C39 H39 120.00 no
C2 C1 C6 120.2(2) no
O1 C1 C2 121.4(2) yes
O1 C1 C6 118.4(2) yes
C1 C2 C3 119.2(2) no
O3 C3 C4 118.7(2) yes
O3 C3 C2 120.23(18) yes
C2 C3 C4 121.1(2) no
C3 C4 C5 119.5(2) no
C6 C5 C7 119.7(2) no
C4 C5 C6 119.8(2) no
C4 C5 C7 120.5(2) no
C1 C6 C5 120.3(2) no
C3 C2 H2 120.00 no
C1 C2 H2 120.00 no
C3 C4 H4 120.00 no
C5 C4 H4 120.00 no
C5 C6 H6 120.00 no
C1 C6 H6 120.00 no
C5 C7 H7C 109.00 no
C5 C7 H7A 110.00 no
H7B C7 H7C 109.00 no
H7A C7 H7C 109.00 no
C5 C7 H7B 109.00 no
H7A C7 H7B 109.00 no
O8 C8 C9 116.7(2) yes
O8 C8 C13 122.3(2) yes
C9 C8 C13 121.0(2) no
C8 C9 C10 118.6(2) no
C9 C10 C11 121.0(2) no
O10 C10 C9 121.2(2) yes
O10 C10 C11 117.8(2) yes
C10 C11 C12 120.0(2) no
C11 C12 C13 119.3(2) no
C11 C12 C14 119.6(2) no
C13 C12 C14 121.0(2) no
C8 C13 C12 120.1(2) no
C8 C9 H9 121.00 no
C10 C9 H9 121.00 no
C12 C11 H11 120.00 no
C10 C11 H11 120.00 no
C8 C13 H13 120.00 no
C12 C13 H13 120.00 no
C12 C14 H14B 109.00 no
C12 C14 H14C 109.00 no
C12 C14 H14A 110.00 no
H14A C14 H14C 109.00 no
H14B C14 H14C 109.00 no
H14A C14 H14B 110.00 no

loop_
_geom_bond_atom_site_label_1
_geom_bond_atom_site_label_2
_geom_bond_distance
_geom_bond_publ_flag
O1 C1 1.364(3) yes
O3 C3 1.374(3) yes
O1 H1O 0.95(4) no
O3 H3O 0.98(4) no
O8 C8 1.367(3) yes
O10 C10 1.370(3) yes
O8 H8O 0.88(4) no
O10 H10O 0.84(5) no
O5 H5B 0.91(4) no
O5 H5A 0.82(4) no
N1 C15 1.346(3) yes
N1 C27 1.351(3) yes
N2 C28 1.351(3) yes
N2 C40 1.350(3) yes
C15 C20 1.435(3) no
C15 C16 1.425(3) no
C16 C17 1.360(4) no
C17 C18 1.420(4) no
C18 C19 1.356(4) no
C19 C20 1.431(3) no
C20 C21 1.390(3) no
C21 C22 1.397(3) no
C22 C23 1.430(3) no
C22 C27 1.430(3) no
C23 C24 1.363(4) no
C24 C25 1.417(4) no
C25 C26 1.356(4) no
C26 C27 1.427(3) no
C16 H16 0.9500 no
C17 H17 0.9500 no
C18 H18 0.9500 no
C19 H19 0.9500 no
C21 H21 0.9500 no
C23 H23 0.9500 no
C24 H24 0.9500 no
C25 H25 0.9500 no
C26 H26 0.9500 no
C28 C29 1.422(3) no
C28 C33 1.437(4) no
C29 C30 1.364(4) no
C30 C31 1.413(4) no
C31 C32 1.352(5) no
C32 C33 1.432(4) no
C33 C34 1.391(4) no
C34 C35 1.387(4) no
C35 C36 1.427(4) no
C35 C40 1.439(4) no
C36 C37 1.350(4) no
C37 C38 1.422(4) no
C38 C39 1.367(4) no
C39 C40 1.418(4) no
C29 H29 0.9500 no
C30 H30 0.9500 no
C31 H31 0.9500 no
C32 H32 0.9500 no
C34 H34 0.9500 no
C36 H36 0.9500 no
C37 H37 0.9500 no
C38 H38 0.9500 no
C39 H39 0.9500 no
C1 C2 1.392(3) no
C1 C6 1.394(3) no
C2 C3 1.388(3) no
C3 C4 1.392(3) no
C4 C5 1.394(4) no
C5 C7 1.514(4) no
C5 C6 1.391(4) no
C2 H2 0.9500 no
C4 H4 0.9500 no
C6 H6 0.9500 no
C7 H7C 0.9800 no
C7 H7B 0.9800 no
C7 H7A 0.9800 no
C8 C9 1.390(3) no
C8 C13 1.390(3) no
C9 C10 1.391(3) no
C10 C11 1.386(3) no
C11 C12 1.400(4) no
C12 C13 1.387(3) no
C12 C14 1.510(4) no
C9 H9 0.9500 no
C11 H11 0.9500 no
C13 H13 0.9500 no
C14 H14C 0.9800 no
C14 H14A 0.9800 no
C14 H14B 0.9800 no

loop_
_geom_contact_atom_site_label_1
_geom_contact_atom_site_label_2
_geom_contact_distance
_geom_contact_site_symmetry_2
_geom_contact_publ_flag
O1 O5 2.711(3) 1_554 no
O1 N1 2.675(3) . no
O3 N2 2.692(2) . no
O3 O8 2.726(3) . no
O5 O10 2.606(3) . no
O5 O10 2.798(3) 4_455 no
O5 C10 3.404(3) . no
O5 C9 3.398(3) . no
O5 O1 2.711(3) 1_556 no
O8 C24 3.366(3) 2_565 no
O8 C25 3.260(3) 2_565 no
O8 O3 2.726(3) . no
O10 O5 2.606(3) . no
O10 O5 2.798(3) 4_555 no
O1 H26 2.8500 . no
O1 H18 2.6900 1_455 no
O1 H5B 1.82(4) 1_554 no
O3 H8O 1.85(4) . no
O5 H9 2.7900 . no
O5 H10O 1.79(5) . no
O5 H17 2.7800 4_456 no
O8 H24 2.8000 2_565 no
O8 H25 2.5700 2_565 no
O10 H5A 1.99(4) 4_555 no
O10 H37 2.6400 3_545 no
N1 C1 3.397(3) . no
N1 C2 3.296(3) . no
N1 O1 2.675(3) . no
N2 O3 2.692(2) . no
N2 C2 3.409(3) . no
N1 H2 2.6200 . no
N1 H1O 1.73(4) . no
N2 H3O 1.71(4) . no
N2 H2 2.7400 . no
C1 N1 3.397(3) . no
C2 N1 3.296(3) . no
C2 N2 3.409(3) . no
C9 O5 3.398(3) . no
C10 O5 3.404(3) . no
C15 C34 3.516(4) 2_664 no
C17 C36 3.528(4) 2_664 no
C18 C36 3.499(4) 2_664 no
C18 C37 3.491(4) 2_664 no
C19 C39 3.551(4) 2_664 no
C19 C40 3.350(4) 2_664 no
C19 C31 3.352(4) . no
C19 C35 3.492(4) 2_664 no
C19 C30 3.589(4) . no
C20 C34 3.585(4) 2_664 no
C20 C35 3.530(3) 2_664 no
C21 C33 3.384(4) . no
C21 C28 3.405(3) 2_664 no
C23 C36 3.573(4) . no
C23 C30 3.596(4) 2_664 no
C23 C35 3.352(4) . no
C24 O8 3.366(3) 2_564 no
C25 O8 3.260(3) 2_564 no
C28 C21 3.405(3) 2_665 no
C30 C23 3.596(4) 2_665 no
C30 C19 3.589(4) . no
C31 C19 3.352(4) . no
C33 C21 3.384(4) . no
C34 C20 3.585(4) 2_665 no
C34 C15 3.516(4) 2_665 no
C35 C19 3.492(4) 2_665 no
C35 C20 3.530(3) 2_665 no
C35 C23 3.352(4) . no
C36 C17 3.528(4) 2_665 no
C36 C23 3.573(4) . no
C36 C18 3.499(4) 2_665 no
C37 C18 3.491(4) 2_665 no
C39 C19 3.551(4) 2_665 no
C40 C19 3.350(4) 2_665 no
C1 H5B 2.89(4) 1_554 no
C1 H18 2.8500 1_455 no
C3 H31 3.0800 1_455 no
C3 H8O 2.86(4) . no
C4 H14C 3.0500 4_455 no
C5 H7C 3.0900 4_555 no
C6 H7C 3.0600 4_555 no
C6 H18 3.0900 1_455 no
C7 H14C 3.0500 4_455 no
C8 H14A 3.0000 4_455 no
C9 H11 2.7600 4_455 no
C9 H34 2.8600 2_665 no
C10 H5A 2.95(4) 4_555 no
C10 H36 3.0900 2_665 no
C11 H36 2.7700 2_665 no
C12 H23 2.9900 2_665 no
C13 H23 2.8800 2_665 no
C14 H23 3.0600 2_665 no
C14 H7A 2.9900 1_655 no
C15 H1O 2.66(5) . no
C16 H1O 2.90(5) . no
C23 H14B 3.0100 2_664 no
C26 H1O 2.95(4) . no
C26 H2 3.1000 . no
C27 H2 2.9200 . no
C27 H1O 2.68(4) . no
C28 H3O 2.64(5) . no
C29 H3O 2.91(5) . no
C38 H32 3.0800 1_455 no
C39 H3O 2.93(4) . no
C40 H3O 2.66(4) . no
H1O H26 2.5300 . no
H1O C26 2.95(4) . no
H1O H16 2.4800 . no
H1O C16 2.90(5) . no
H1O C27 2.68(4) . no
H1O N1 1.73(4) . no
H1O H5B 2.40(6) 1_554 no
H1O C15 2.66(5) . no
H1O H2 2.2900 . no
H2 N2 2.7400 . no
H2 N1 2.6200 . no
H2 C27 2.9200 . no
H2 C26 3.1000 . no
H2 H3O 2.2600 . no
H2 H1O 2.2900 . no
H3O H2 2.2600 . no
H3O C40 2.66(4) . no
H3O H8O 2.49(6) . no
H3O H29 2.4900 . no
H3O C29 2.91(5) . no
H3O H39 2.5100 . no
H3O C28 2.64(5) . no
H3O C39 2.93(4) . no
H3O N2 1.71(4) . no
H4 H7A 2.3600 . no
H5A C10 2.95(4) 4_455 no
H5A O10 1.99(4) 4_455 no
H5A H10O 2.58(6) 4_455 no
H5A H37 2.5900 2_565 no
H5A H10O 2.41(6) . no
H5B H1O 2.40(6) 1_556 no
H5B C1 2.89(4) 1_556 no
H5B O1 1.82(4) 1_556 no
H5B H10O 2.37(6) . no
H7A H4 2.3600 . no
H7A C14 2.9900 1_455 no
H7C C5 3.0900 4_455 no
H7C C6 3.0600 4_455 no
H8O H13 2.3500 . no
H8O O3 1.85(4) . no
H8O C3 2.86(4) . no
H8O H3O 2.49(6) . no
H8O H25 2.4700 2_565 no
H9 H11 2.5700 4_455 no
H9 O5 2.7900 . no
H9 H10O 2.2700 . no
H10O H9 2.2700 . no
H10O H5B 2.37(6) . no
H10O H5A 2.41(6) . no
H10O H5A 2.58(6) 4_555 no
H10O O5 1.79(5) . no
H11 H14A 2.3300 . no
H11 H9 2.5700 4_555 no
H11 C9 2.7600 4_555 no
H13 H8O 2.3500 . no
H13 H29 2.5900 . no
H14A C8 3.0000 4_555 no
H14A H11 2.3300 . no
H14B H23 2.3500 2_665 no
H14B C23 3.0100 2_665 no
H14C C7 3.0500 4_555 no
H14C C4 3.0500 4_555 no
H16 H1O 2.4800 . no
H17 O5 2.7800 4_554 no
H18 C1 2.8500 1_655 no
H18 C6 3.0900 1_655 no
H18 O1 2.6900 1_655 no
H19 H25 2.5400 1_655 no
H19 H21 2.5200 . no
H19 H26 2.5800 1_655 no
H21 H19 2.5200 . no
H21 H23 2.5300 . no
H23 H21 2.5300 . no
H23 C12 2.9900 2_664 no
H23 H14B 2.3500 2_664 no
H23 C14 3.0600 2_664 no
H23 C13 2.8800 2_664 no
H24 O8 2.8000 2_564 no
H25 H8O 2.4700 2_564 no
H25 O8 2.5700 2_564 no
H25 H19 2.5400 1_455 no
H26 O1 2.8500 . no
H26 H1O 2.5300 . no
H26 H19 2.5800 1_455 no
H29 H13 2.5900 . no
H29 H3O 2.4900 . no
H31 C3 3.0800 1_655 no
H31 H39 2.5700 1_655 no
H32 H38 2.4200 1_655 no
H32 H34 2.5300 . no
H32 C38 3.0800 1_655 no
H34 H32 2.5300 . no
H34 H36 2.5300 . no
H34 C9 2.8600 2_664 no
H36 H34 2.5300 . no
H36 C11 2.7700 2_664 no
H36 C10 3.0900 2_664 no
H37 O10 2.6400 3_554 no
H37 H5A 2.5900 2_564 no
H38 H32 2.4200 1_455 no
H39 H31 2.5700 1_455 no
H39 H3O 2.5100 . no

loop_
_geom_hbond_atom_site_label_D
_geom_hbond_atom_site_label_H
_geom_hbond_atom_site_label_A
_geom_hbond_distance_DH
_geom_hbond_distance_HA
_geom_hbond_distance_DA
_geom_hbond_angle_DHA
_geom_hbond_site_symmetry_A
_geom_hbond_publ_flag
O1 H1O N1 0.95(4) 1.73(4) 2.675(3) 172(4) . yes
O3 H3O N2 0.98(4) 1.71(4) 2.692(2) 176(3) . yes
O5 H5A O10 0.82(4) 1.99(4) 2.798(3) 169(4) 4_455 yes
O5 H5B O1 0.91(4) 1.82(4) 2.711(3) 164(3) 1_556 yes
O8 H8O O3 0.88(4) 1.85(4) 2.726(3) 173(3) . yes
O10 H10O O5 0.84(5) 1.79(5) 2.606(3) 164(4) . yes
C2 H2 N1 0.9500 2.6200 3.296(3) 128.00 . yes
C25 H25 O8 0.9500 2.5700 3.260(3) 129.00 2_564 yes

loop_
_geom_torsion_atom_site_label_1
_geom_torsion_atom_site_label_2
_geom_torsion_atom_site_label_3
_geom_torsion_atom_site_label_4
_geom_torsion
_geom_torsion_publ_flag
C27 N1 C15 C16 178.4(2) no
C27 N1 C15 C20 -1.0(4) no
C15 N1 C27 C22 1.2(3) no
C15 N1 C27 C26 -178.1(2) no
C40 N2 C28 C33 1.5(3) no
C28 N2 C40 C35 -0.8(4) no
C28 N2 C40 C39 179.3(2) no
C40 N2 C28 C29 -177.7(2) no
N1 C15 C20 C19 179.7(2) no
C20 C15 C16 C17 0.4(4) no
C16 C15 C20 C19 0.2(4) no
C16 C15 C20 C21 -179.1(2) no
N1 C15 C16 C17 -179.0(2) no
N1 C15 C20 C21 0.4(4) no
C15 C16 C17 C18 -0.8(4) no
C16 C17 C18 C19 0.4(4) no
C17 C18 C19 C20 0.3(4) no
C18 C19 C20 C15 -0.6(4) no
C18 C19 C20 C21 178.7(3) no
C15 C20 C21 C22 0.1(4) no
C19 C20 C21 C22 -179.1(2) no
C20 C21 C22 C23 178.2(2) no
C20 C21 C22 C27 0.1(4) no
C21 C22 C27 N1 -0.7(4) no
C27 C22 C23 C24 0.2(4) no
C23 C22 C27 N1 -178.9(2) no
C23 C22 C27 C26 0.4(4) no
C21 C22 C23 C24 -177.9(3) no
C21 C22 C27 C26 178.6(2) no
C22 C23 C24 C25 0.3(4) no
C23 C24 C25 C26 -1.6(4) no
C24 C25 C26 C27 2.2(4) no
C25 C26 C27 N1 177.7(2) no
C25 C26 C27 C22 -1.6(4) no
N2 C28 C29 C30 -179.8(2) no
N2 C28 C33 C34 -0.8(4) no
C33 C28 C29 C30 1.0(4) no
N2 C28 C33 C32 179.5(2) no
C29 C28 C33 C34 178.4(2) no
C29 C28 C33 C32 -1.3(4) no
C28 C29 C30 C31 0.4(4) no
C29 C30 C31 C32 -1.3(4) no
C30 C31 C32 C33 0.9(4) no
C31 C32 C33 C34 -179.3(3) no
C31 C32 C33 C28 0.4(4) no
C32 C33 C34 C35 179.1(2) no
C28 C33 C34 C35 -0.6(4) no
C33 C34 C35 C40 1.3(4) no
C33 C34 C35 C36 -178.6(2) no
C34 C35 C36 C37 -180.0(3) no
C34 C35 C40 C39 179.4(2) no
C40 C35 C36 C37 0.1(4) no
C34 C35 C40 N2 -0.6(4) no
C36 C35 C40 C39 -0.7(4) no
C36 C35 C40 N2 179.3(2) no
C35 C36 C37 C38 0.5(4) no
C36 C37 C38 C39 -0.5(4) no
C37 C38 C39 C40 -0.1(4) no
C38 C39 C40 C35 0.7(4) no
C38 C39 C40 N2 -179.3(2) no
O1 C1 C2 C3 179.61(19) no
C6 C1 C2 C3 0.0(3) no
O1 C1 C6 C5 -179.0(2) no
C2 C1 C6 C5 0.6(3) no
C1 C2 C3 O3 179.31(18) no
C1 C2 C3 C4 -0.7(3) no
O3 C3 C4 C5 -179.2(2) no
C2 C3 C4 C5 0.9(3) no
C3 C4 C5 C6 -0.2(3) no
C3 C4 C5 C7 178.8(2) no
C4 C5 C6 C1 -0.5(4) no
C7 C5 C6 C1 -179.5(2) no
O8 C8 C9 C10 178.8(2) no
C13 C8 C9 C10 -1.7(3) no
O8 C8 C13 C12 -180.0(2) no
C9 C8 C13 C12 0.5(4) no
C8 C9 C10 O10 -179.0(2) no
C8 C9 C10 C11 1.4(3) no
O10 C10 C11 C12 -179.6(2) no
C9 C10 C11 C12 0.0(4) no
C10 C11 C12 C13 -1.1(4) no
C10 C11 C12 C14 178.4(2) no
C11 C12 C13 C8 0.9(4) no
C14 C12 C13 C8 -178.6(2) no
